data_4035767
loop_
_publ_author_name
'Vlahovi\<cek-Kahlina, Kristina'
'Vazdar, Mario'
'Jakas, Andreja'
'Smre\<cki, Vilko'
'Jeri\'c, Ivanka'

_publ_section_title
;
 Synthesis of Glycomimetics by Diastereoselective Passerini Reaction.
;
_journal_issue 21
_journal_name_full 'The Journal of organic chemistry'
_journal_page_first 13146
_journal_page_last 13156
_journal_paper_doi 10.1021/acs.joc.8b01874
_journal_volume 83
_journal_year 2018
_chemical_absolute_configuration rm
_chemical_formula_moiety 'C26 H35 N1 O8'
_chemical_formula_sum 'C26 H35 N O8'
_chemical_formula_weight 489.55
_space_group_IT_number 19
_space_group_name_Hall 'P 2ac 2ab'
_space_group_name_H-M_alt 'P 21 21 21'
_symmetry_cell_setting orthorhombic
_symmetry_Int_Tables_number 19
_symmetry_space_group_name_Hall 'P 2ac 2ab'
_symmetry_space_group_name_H-M 'P 21 21 21'
_atom_sites_solution_hydrogens geom
_atom_sites_solution_primary direct
_atom_sites_solution_secondary direct
_audit_creation_date 2017-03-21T11:00:52-00:00
_audit_creation_method 'WinGX routine CIF_UPDATE'
_cell_angle_alpha 90
_cell_angle_beta 90
_cell_angle_gamma 90
_cell_formula_units_Z 4
_cell_length_a 10.689(5)
_cell_length_b 11.005(5)
_cell_length_c 22.450(10)
_cell_measurement_reflns_used 45
_cell_measurement_temperature 296(1)
_cell_measurement_theta_max 73.3003
_cell_measurement_theta_min 4.0404
_cell_measurement_wavelength 1.54184
_cell_volume 2641(2)
_computing_molecular_graphics 'ORTEP-3 for Windows (Farrugia, 2012)'
_computing_publication_material 'WinGX publication routines (Farrugia, 2012)'
_computing_structure_refinement 'SHELXL-2016/4 (Sheldrick, 2016)'
_computing_structure_solution 'SIR-2014 (Burla et al., 2014)'
_diffrn_ambient_temperature 296(2)
_diffrn_measured_fraction_theta_full 0.993
_diffrn_measured_fraction_theta_max 0.965
_diffrn_measurement_device_type 'Xcalibur, Ruby, Nova'
_diffrn_radiation_monochromator mirror
_diffrn_radiation_probe x-ray
_diffrn_radiation_source 'Nova (Cu) X-ray Source'
_diffrn_radiation_type CuK\a
_diffrn_radiation_wavelength 1.54179
_diffrn_reflns_av_R_equivalents 0.1116
_diffrn_reflns_av_unetI/netI 0.061
_diffrn_reflns_Laue_measured_fraction_full 0.993
_diffrn_reflns_Laue_measured_fraction_max 0.965
_diffrn_reflns_limit_h_max 6
_diffrn_reflns_limit_h_min -12
_diffrn_reflns_limit_k_max 13
_diffrn_reflns_limit_k_min -11
_diffrn_reflns_limit_l_max 26
_diffrn_reflns_limit_l_min -27
_diffrn_reflns_number 6083
_diffrn_reflns_point_group_measured_fraction_full 0.857
_diffrn_reflns_point_group_measured_fraction_max 0.817
_diffrn_reflns_theta_full 67.68
_diffrn_reflns_theta_max 73.086
_diffrn_reflns_theta_min 3.938
_diffrn_standards_number 0
_exptl_absorpt_coefficient_mu 0.752
_exptl_absorpt_correction_T_max 1
_exptl_absorpt_correction_T_min 0.87044
_exptl_absorpt_correction_type multi-scan
_exptl_absorpt_process_details
;
        CrysAlisPro 1.171.38.43 (Rigaku Oxford Diffraction, 2015)
        Empirical absorption correction using spherical harmonics,
 implemented in SCALE3 ABSPACK scaling algorithm.
;
_exptl_crystal_colour 'clear light colourless'
_exptl_crystal_density_diffrn 1.231
_exptl_crystal_density_method 'not measured'
_exptl_crystal_description plate
_exptl_crystal_F_000 1048
_exptl_crystal_size_max 1.0
_exptl_crystal_size_mid 0.8
_exptl_crystal_size_min 0.5
_refine_diff_density_max 0.357
_refine_diff_density_min -0.306
_refine_diff_density_rms 0.065
_refine_ls_abs_structure_details
;
 Flack x determined using 1038 quotients [(I+)-(I-)]/[(I+)+(I-)]
 (Parsons, Flack and Wagner, Acta Cryst. B69 (2013) 249-259).
;
_refine_ls_abs_structure_Flack 0.4(3)
_refine_ls_extinction_coef 0.0074(10)
_refine_ls_extinction_expression Fc^*^=kFc[1+0.001xFc^2^\l^3^/sin(2\q)]^-1/4^
_refine_ls_extinction_method 'SHELXL-2016/4 (Sheldrick 2016)'
_refine_ls_goodness_of_fit_ref 0.998
_refine_ls_hydrogen_treatment constr
_refine_ls_matrix_type full
_refine_ls_number_constraints 0
_refine_ls_number_parameters 321
_refine_ls_number_reflns 4317
_refine_ls_number_restraints 0
_refine_ls_restrained_S_all 0.998
_refine_ls_R_factor_all 0.0699
_refine_ls_R_factor_gt 0.0642
_refine_ls_shift/su_max 0
_refine_ls_shift/su_mean 0
_refine_ls_structure_factor_coef Fsqd
_refine_ls_weighting_details 'w=1/[\s^2^(Fo^2^)+(0.1295P)^2^] where P=(Fo^2^+2Fc^2^)/3'
_refine_ls_weighting_scheme calc
_refine_ls_wR_factor_gt 0.1701
_refine_ls_wR_factor_ref 0.1806
_reflns_Friedel_coverage 0.495
_reflns_Friedel_fraction_full 0.677
_reflns_Friedel_fraction_max 0.624
_reflns_number_gt 3539
_reflns_number_total 4317
_reflns_threshold_expression 'I > 2\s(I)'
_cod_data_source_file jo8b01874_si_001.cif
_cod_data_source_block jeric02
_cod_database_code 4035767

loop_
_symmetry_equiv_pos_as_xyz
'x, y, z'
'-x+1/2, -y, z+1/2'
'x+1/2, -y+1/2, -z'
'-x, y+1/2, -z+1/2'

loop_
_atom_site_label
_atom_site_type_symbol
_atom_site_fract_x
_atom_site_fract_y
_atom_site_fract_z
_atom_site_U_iso_or_equiv
_atom_site_adp_type
_atom_site_occupancy
_atom_site_site_symmetry_order
_atom_site_calc_flag
_atom_site_refinement_flags_posn
_atom_site_refinement_flags_adp
C1 C -0.1435(3) 0.5769(3) 0.07207(15) 0.0452(7) Uani 1 1 d . .
O1 O -0.2466(2) 0.6152(3) 0.10733(12) 0.0541(6) Uani 1 1 d . .
C2 C -0.3154(4) 0.7144(4) 0.0824(2) 0.0628(10) Uani 1 1 d . .
H2A H -0.392632 0.725409 0.104501 0.075 Uiso 1 1 calc R U
H2B H -0.336814 0.696073 0.041422 0.075 Uiso 1 1 calc R U
C3 C -0.2402(4) 0.8290(4) 0.0847(2) 0.0647(10) Uani 1 1 d . .
H3 H -0.275501 0.888705 0.057031 0.078 Uiso 1 1 calc R U
C4 C -0.1022(4) 0.8064(4) 0.0694(2) 0.0611(10) Uani 1 1 d . .
H4 H -0.069095 0.872549 0.044785 0.073 Uiso 1 1 calc R U
C5 C -0.0781(3) 0.6850(4) 0.04051(16) 0.0522(8) Uani 1 1 d . .
H5 H 0.0122 0.67012 0.038348 0.063 Uiso 1 1 calc R U
C6 C -0.1566(4) 0.5591(5) -0.03062(18) 0.0627(10) Uani 1 1 d . .
C7 C -0.2710(5) 0.5526(7) -0.0703(2) 0.0894(18) Uani 1 1 d . .
H7A H -0.340706 0.589869 -0.050398 0.134 Uiso 1 1 calc R U
H7B H -0.290263 0.469156 -0.078644 0.134 Uiso 1 1 calc R U
H7C H -0.254645 0.594754 -0.106891 0.134 Uiso 1 1 calc R U
C8 C -0.0449(5) 0.4958(6) -0.0591(2) 0.0714(11) Uani 1 1 d . .
H8A H -0.030409 0.528973 -0.097994 0.107 Uiso 1 1 calc R U
H8B H -0.061704 0.410329 -0.062334 0.107 Uiso 1 1 calc R U
H8C H 0.02796 0.508022 -0.034761 0.107 Uiso 1 1 calc R U
C9 C -0.1144(5) 0.8703(4) 0.1678(2) 0.0694(11) Uani 1 1 d . .
C10 C -0.0612(7) 0.9953(6) 0.1757(4) 0.113(3) Uani 1 1 d . .
H10A H -0.054094 1.034176 0.137604 0.17 Uiso 1 1 calc R U
H10B H 0.019987 0.989588 0.193768 0.17 Uiso 1 1 calc R U
H10C H -0.115531 1.042081 0.200893 0.17 Uiso 1 1 calc R U
C11 C -0.1223(9) 0.7971(7) 0.2249(3) 0.104(2) Uani 1 1 d . .
H11A H -0.177293 0.83716 0.252392 0.157 Uiso 1 1 calc R U
H11B H -0.040469 0.790247 0.242224 0.157 Uiso 1 1 calc R U
H11C H -0.154066 0.71742 0.216218 0.157 Uiso 1 1 calc R U
C12 C -0.0569(3) 0.5086(3) 0.11564(14) 0.0441(7) Uani 1 1 d . .
H12 H -0.032148 0.564227 0.147607 0.053 Uiso 1 1 calc R U
C13 C 0.1623(3) 0.4816(4) 0.11093(17) 0.0508(8) Uani 1 1 d . .
C14 C 0.2654(3) 0.4370(4) 0.07190(19) 0.0541(8) Uani 1 1 d . .
C15 C 0.3887(4) 0.4705(5) 0.0854(3) 0.0747(13) Uani 1 1 d . .
H15 H 0.406155 0.519664 0.118009 0.09 Uiso 1 1 calc R U
C16 C 0.4845(5) 0.4284(7) 0.0488(3) 0.0913(18) Uani 1 1 d . .
H16 H 0.566693 0.448208 0.058265 0.11 Uiso 1 1 calc R U
C17 C 0.4621(5) 0.3600(5) 0.0001(3) 0.0863(17) Uani 1 1 d . .
H17 H 0.527762 0.335169 -0.024129 0.104 Uiso 1 1 calc R U
C18 C 0.3404(6) 0.3272(5) -0.0133(3) 0.0845(15) Uani 1 1 d . .
H18 H 0.323801 0.278797 -0.046335 0.101 Uiso 1 1 calc R U
C19 C 0.2437(4) 0.3668(4) 0.0226(2) 0.0645(10) Uani 1 1 d . .
H19 H 0.161938 0.345316 0.013075 0.077 Uiso 1 1 calc R U
C20 C -0.1101(3) 0.3917(3) 0.14371(15) 0.0467(7) Uani 1 1 d . .
C21 C -0.2767(4) 0.3094(4) 0.20797(19) 0.0602(9) Uani 1 1 d . .
H21 H -0.20846 0.259737 0.223997 0.072 Uiso 1 1 calc R U
C24 C -0.4952(6) 0.1943(7) 0.2631(3) 0.0972(19) Uani 1 1 d . .
H24A H -0.562051 0.244214 0.247211 0.117 Uiso 1 1 calc R U
H24B H -0.532053 0.132836 0.288672 0.117 Uiso 1 1 calc R U
N1 N -0.2177(4) 0.4043(3) 0.17350(18) 0.0672(10) Uani 1 1 d . .
H1 H -0.254304 0.473784 0.172025 0.081 Uiso 1 1 calc R U
O3 O -0.1306(3) 0.6816(3) -0.01774(12) 0.0642(8) Uani 1 1 d . .
O2 O -0.1837(2) 0.5028(3) 0.02568(11) 0.0555(6) Uani 1 1 d . .
O5 O -0.2366(4) 0.8785(4) 0.1426(2) 0.0931(12) Uani 1 1 d . .
O4 O -0.0415(3) 0.8032(3) 0.12538(14) 0.0643(7) Uani 1 1 d . .
O6 O -0.0520(3) 0.2981(3) 0.14155(16) 0.0684(8) Uani 1 1 d . .
O8 O 0.1742(3) 0.5182(4) 0.16023(15) 0.0829(11) Uani 1 1 d . .
O7 O 0.0520(2) 0.4756(2) 0.08234(11) 0.0495(6) Uani 1 1 d . .
C22 C -0.3567(8) 0.2259(8) 0.1742(2) 0.117(3) Uani 1 1 d . .
H22A H -0.30564 0.183147 0.14532 0.14 Uiso 1 1 calc R U
H22B H -0.418213 0.273065 0.152393 0.14 Uiso 1 1 calc R U
C23 C -0.4243(11) 0.1336(9) 0.2124(3) 0.141(4) Uani 1 1 d . .
H23A H -0.3641 0.076694 0.228684 0.17 Uiso 1 1 calc R U
H23B H -0.482623 0.088294 0.187838 0.17 Uiso 1 1 calc R U
C25 C -0.4094(10) 0.2690(8) 0.2973(3) 0.134(4) Uani 1 1 d . .
H25A H -0.348535 0.216779 0.316592 0.161 Uiso 1 1 calc R U
H25B H -0.455837 0.310835 0.328236 0.161 Uiso 1 1 calc R U
C26 C -0.3413(10) 0.3615(7) 0.2600(3) 0.138(4) Uani 1 1 d . .
H26A H -0.400785 0.421889 0.246308 0.165 Uiso 1 1 calc R U
H26B H -0.280219 0.402696 0.284821 0.165 Uiso 1 1 calc R U

loop_
_atom_site_aniso_label
_atom_site_aniso_U_11
_atom_site_aniso_U_22
_atom_site_aniso_U_33
_atom_site_aniso_U_23
_atom_site_aniso_U_13
_atom_site_aniso_U_12
C1 0.0283(14) 0.0590(18) 0.0484(16) 0.0046(14) 0.0053(13) 0.0038(13)
O1 0.0333(12) 0.0664(15) 0.0627(13) 0.0118(12) 0.0147(11) 0.0094(12)
C2 0.0342(17) 0.079(3) 0.075(2) 0.019(2) 0.0108(17) 0.0168(18)
C3 0.049(2) 0.064(2) 0.082(3) 0.0146(19) 0.008(2) 0.0181(19)
C4 0.046(2) 0.060(2) 0.077(2) 0.017(2) 0.0137(18) 0.0068(17)
C5 0.0348(16) 0.065(2) 0.0568(18) 0.0138(16) 0.0077(14) 0.0017(16)
C6 0.0412(18) 0.094(3) 0.0530(19) 0.0110(19) 0.0023(16) -0.006(2)
C7 0.058(3) 0.151(5) 0.060(2) 0.014(3) -0.011(2) -0.007(3)
C8 0.056(2) 0.098(3) 0.061(2) 0.000(2) 0.0132(18) -0.006(3)
C9 0.054(2) 0.060(2) 0.094(3) -0.009(2) 0.008(2) 0.006(2)
C10 0.087(4) 0.074(3) 0.179(7) -0.037(4) 0.031(5) -0.007(3)
C11 0.131(6) 0.099(4) 0.083(3) -0.007(3) 0.006(4) 0.006(4)
C12 0.0310(15) 0.0557(17) 0.0455(14) 0.0028(14) 0.0036(12) 0.0013(14)
C13 0.0322(16) 0.0603(19) 0.0600(19) 0.0029(16) -0.0050(14) -0.0024(15)
C14 0.0316(16) 0.0592(18) 0.072(2) 0.0074(17) 0.0018(16) 0.0002(15)
C15 0.0332(19) 0.091(3) 0.100(3) -0.001(3) -0.004(2) -0.001(2)
C16 0.033(2) 0.110(4) 0.131(5) 0.022(4) 0.007(3) 0.010(3)
C17 0.054(3) 0.087(3) 0.118(4) 0.014(3) 0.027(3) 0.028(2)
C18 0.071(3) 0.085(3) 0.097(4) -0.016(3) 0.021(3) 0.021(3)
C19 0.041(2) 0.068(2) 0.085(3) -0.008(2) 0.0033(19) 0.0059(18)
C20 0.0416(16) 0.0517(17) 0.0469(15) 0.0011(14) 0.0004(13) -0.0006(16)
C21 0.056(2) 0.0563(19) 0.069(2) 0.0128(18) 0.0171(19) 0.0005(19)
C24 0.070(3) 0.113(4) 0.109(4) 0.018(4) 0.026(3) -0.022(3)
N1 0.062(2) 0.0567(17) 0.083(2) 0.0186(16) 0.0295(19) 0.0090(16)
O3 0.0574(16) 0.0811(19) 0.0539(13) 0.0187(13) 0.0078(13) 0.0062(15)
O2 0.0408(13) 0.0759(16) 0.0497(12) 0.0025(12) 0.0019(10) -0.0089(12)
O5 0.0585(19) 0.116(3) 0.105(3) -0.022(2) 0.0093(19) 0.025(2)
O4 0.0494(15) 0.0640(15) 0.0794(18) -0.0058(14) 0.0041(14) 0.0078(14)
O6 0.0577(17) 0.0512(14) 0.096(2) 0.0077(14) 0.0125(16) 0.0066(14)
O8 0.0464(16) 0.136(3) 0.0668(18) -0.018(2) -0.0042(13) 0.001(2)
O7 0.0296(11) 0.0672(14) 0.0516(12) -0.0030(11) 0.0036(10) 0.0049(11)
C22 0.122(6) 0.172(7) 0.056(2) -0.005(3) 0.017(3) -0.071(6)
C23 0.185(9) 0.153(7) 0.087(4) -0.038(4) 0.046(5) -0.104(7)
C25 0.193(9) 0.131(5) 0.078(3) -0.021(3) 0.062(5) -0.097(6)
C26 0.208(10) 0.104(4) 0.101(4) -0.031(4) 0.089(6) -0.081(6)

loop_
_atom_type_symbol
_atom_type_description
_atom_type_scat_dispersion_real
_atom_type_scat_dispersion_imag
_atom_type_scat_source
C C 0.0181 0.0091 'International Tables Vol C Tables 4.2.6.8 and 6.1.1.4'
H H 0 0 'International Tables Vol C Tables 4.2.6.8 and 6.1.1.4'
N N 0.0311 0.018 'International Tables Vol C Tables 4.2.6.8 and 6.1.1.4'
O O 0.0492 0.0322 'International Tables Vol C Tables 4.2.6.8 and 6.1.1.4'

loop_
_geom_angle_atom_site_label_1
_geom_angle_atom_site_label_2
_geom_angle_atom_site_label_3
_geom_angle
O2 C1 O1 110.6(3)
O2 C1 C12 112.0(3)
O1 C1 C12 104.9(3)
O2 C1 C5 104.3(3)
O1 C1 C5 112.1(3)
C12 C1 C5 113.1(3)
C1 O1 C2 114.1(3)
O1 C2 C3 110.7(4)
O5 C3 C2 111.8(4)
O5 C3 C4 104.0(4)
C2 C3 C4 111.8(4)
O4 C4 C5 106.3(3)
O4 C4 C3 104.3(4)
C5 C4 C3 113.9(4)
O3 C5 C4 110.5(3)
O3 C5 C1 102.8(3)
C4 C5 C1 114.0(3)
O3 C6 O2 105.8(4)
O3 C6 C7 109.0(5)
O2 C6 C7 109.5(4)
O3 C6 C8 111.7(4)
O2 C6 C8 109.2(4)
C7 C6 C8 111.4(4)
O5 C9 O4 105.5(4)
O5 C9 C10 109.7(5)
O4 C9 C10 110.2(5)
O5 C9 C11 108.5(5)
O4 C9 C11 108.5(5)
C10 C9 C11 114.1(6)
O7 C12 C20 107.6(3)
O7 C12 C1 106.3(3)
C20 C12 C1 116.4(3)
O8 C13 O7 123.8(4)
O8 C13 C14 125.6(4)
O7 C13 C14 110.6(3)
C19 C14 C15 118.8(4)
C19 C14 C13 122.4(4)
C15 C14 C13 118.8(4)
C16 C15 C14 118.5(5)
C17 C16 C15 122.2(5)
C16 C17 C18 119.3(5)
C19 C18 C17 119.6(6)
C14 C19 C18 121.5(5)
O6 C20 N1 123.5(4)
O6 C20 C12 120.5(3)
N1 C20 C12 115.8(3)
N1 C21 C22 115.5(4)
N1 C21 C26 110.4(4)
C22 C21 C26 112.4(6)
C25 C24 C23 109.2(6)
C20 N1 C21 124.6(4)
C6 O3 C5 107.0(3)
C1 O2 C6 110.1(3)
C3 O5 C9 111.5(4)
C4 O4 C9 109.1(4)
C13 O7 C12 116.9(3)
C21 C22 C23 114.0(5)
C22 C23 C24 111.5(7)
C24 C25 C26 113.3(6)
C21 C26 C25 113.8(6)

loop_
_geom_bond_atom_site_label_1
_geom_bond_atom_site_label_2
_geom_bond_distance
C1 O2 1.390(5)
C1 O1 1.421(5)
C1 C12 1.542(5)
C1 C5 1.551(6)
O1 C2 1.430(5)
C2 C3 1.497(7)
C3 O5 1.410(7)
C3 C4 1.535(6)
C4 O4 1.415(6)
C4 C5 1.508(7)
C5 O3 1.423(5)
C6 O3 1.406(7)
C6 O2 1.437(5)
C6 C7 1.514(7)
C6 C8 1.524(7)
C9 O5 1.426(7)
C9 O4 1.435(6)
C9 C10 1.498(8)
C9 C11 1.517(9)
C12 O7 1.430(5)
C12 C20 1.541(6)
C13 O8 1.184(5)
C13 O7 1.344(5)
C13 C14 1.492(6)
C14 C19 1.369(7)
C14 C15 1.402(6)
C15 C16 1.391(9)
C16 C17 1.348(10)
C17 C18 1.383(10)
C18 C19 1.382(7)
C20 O6 1.203(5)
C20 N1 1.337(6)
C21 N1 1.445(6)
C21 C22 1.466(9)
C21 C26 1.473(8)
C24 C25 1.451(11)
C24 C23 1.522(11)
C22 C23 1.513(10)
C25 C26 1.506(8)
